data_4350619
loop_
_publ_author_name
'Eisler, Dana J.'
'Chivers, Tristram'

_publ_section_title
;
 Bis(1 degree-amino)cyclodistib(III)azanes: the first structural
 characterization of cis and trans isomers of a single
 cyclodipnict(III)azane.
;
_journal_issue 26
_journal_name_full 'Inorganic chemistry'
_journal_page_first 10734
_journal_page_last 10742
_journal_paper_doi 10.1021/ic061660t
_journal_volume 45
_journal_year 2006
_chemical_formula_moiety 'C32 H54 N4 Sb2'
_chemical_formula_sum 'C32 H54 N4 Sb2'
_chemical_formula_weight 738.29
_space_group_IT_number 14
_space_group_name_Hall '-P 2ybc'
_space_group_name_H-M_alt 'P 1 21/c 1'
_symmetry_cell_setting monoclinic
_symmetry_space_group_name_H-M 'P 1 21/c 1'
_atom_sites_solution_hydrogens geom
_atom_sites_solution_primary direct
_atom_sites_solution_secondary difmap
_audit_creation_method SHELXL-97
_cell_angle_alpha 90.00
_cell_angle_beta 95.71(3)
_cell_angle_gamma 90.00
_cell_formula_units_Z 4
_cell_length_a 9.955(2)
_cell_length_b 11.433(2)
_cell_length_c 31.723(6)
_cell_measurement_temperature 173(2)
_cell_volume 3592.7(12)
_computing_cell_refinement 'Nonius DENZO'
_computing_data_collection 'Nonius COLLECT'
_computing_data_reduction 'Nonius DENZO'
_computing_molecular_graphics 'Bruker SHELXTL'
_computing_publication_material 'Bruker SHELXTL'
_computing_structure_refinement 'SHELXL-97 (Sheldrick, 1997)'
_computing_structure_solution 'SHELXS-97 (Sheldrick, 1990)'
_diffrn_ambient_temperature 173(2)
_diffrn_measured_fraction_theta_full 0.995
_diffrn_measured_fraction_theta_max 0.995
_diffrn_measurement_device_type 'Nonius Kappa CCD'
_diffrn_measurement_method 'phi\omega scans'
_diffrn_radiation_monochromator graphite
_diffrn_radiation_source 'fine-focus sealed tube'
_diffrn_radiation_type MoK\a
_diffrn_radiation_wavelength 0.71073
_diffrn_reflns_av_R_equivalents 0.0328
_diffrn_reflns_av_sigmaI/netI 0.0426
_diffrn_reflns_limit_h_max 11
_diffrn_reflns_limit_h_min -11
_diffrn_reflns_limit_k_max 13
_diffrn_reflns_limit_k_min -13
_diffrn_reflns_limit_l_max 37
_diffrn_reflns_limit_l_min -37
_diffrn_reflns_number 43619
_diffrn_reflns_theta_full 25.02
_diffrn_reflns_theta_max 25.02
_diffrn_reflns_theta_min 3.79
_exptl_absorpt_coefficient_mu 1.528
_exptl_absorpt_correction_T_max 0.9849
_exptl_absorpt_correction_T_min 0.9275
_exptl_absorpt_correction_type integration
_exptl_absorpt_process_details 'HKL Scalepack (Otwinowski & Minor 1997)'
_exptl_crystal_colour 'pale yellow'
_exptl_crystal_density_diffrn 1.365
_exptl_crystal_density_method 'not measured'
_exptl_crystal_description needle
_exptl_crystal_F_000 1504
_exptl_crystal_size_max 0.05
_exptl_crystal_size_mid 0.02
_exptl_crystal_size_min 0.01
_refine_diff_density_max 0.752
_refine_diff_density_min -0.535
_refine_diff_density_rms 0.076
_refine_ls_extinction_method none
_refine_ls_goodness_of_fit_ref 1.041
_refine_ls_hydrogen_treatment mixed
_refine_ls_matrix_type full
_refine_ls_number_parameters 363
_refine_ls_number_reflns 6300
_refine_ls_number_restraints 6
_refine_ls_restrained_S_all 1.044
_refine_ls_R_factor_all 0.0581
_refine_ls_R_factor_gt 0.0338
_refine_ls_shift/su_max 0.001
_refine_ls_shift/su_mean 0.000
_refine_ls_structure_factor_coef Fsqd
_refine_ls_weighting_details 'calc w=1/[\s^2^(Fo^2^)+(0.0283P)^2^+2.9972P] where P=(Fo^2^+2Fc^2^)/3'
_refine_ls_weighting_scheme calc
_refine_ls_wR_factor_gt 0.0661
_refine_ls_wR_factor_ref 0.0742
_reflns_number_gt 4754
_reflns_number_total 6300
_reflns_threshold_expression >2sigma(I)
_cod_data_source_file ic061660tsi20060901_013006.cif
_cod_data_source_block cis-3
_cod_depositor_comments
;
The following automatic conversions were performed:

data item '_symmetry_cell_setting' value 'Monoclinic' was changed to
'monoclinic' in accordance with the
/home/saulius/struct/COD-crude-data/automatic-downloads/DataCite-retrospective/ACS/depositions/lib/dictionaries/cif_core.dic
dictionary named 'cif_core.dic' version 2.4.2 last updated on
2011-04-26.

Automatic conversion script
Id: cif_fix_values 6909 2019-04-08 15:41:33Z antanas 
;
_cod_original_cell_volume 3592.8(12)
_cod_original_sg_symbol_H-M P2(1)/c
_cod_database_code 4350619

loop_
_symmetry_equiv_pos_as_xyz
'x, y, z'
'-x, y+1/2, -z+1/2'
'-x, -y, -z'
'x, -y-1/2, z-1/2'

loop_
_atom_site_label
_atom_site_type_symbol
_atom_site_fract_x
_atom_site_fract_y
_atom_site_fract_z
_atom_site_U_iso_or_equiv
_atom_site_adp_type
_atom_site_occupancy
_atom_site_symmetry_multiplicity
_atom_site_calc_flag
_atom_site_refinement_flags
_atom_site_disorder_assembly
_atom_site_disorder_group
Sb1 Sb 0.32719(3) 0.47258(2) 0.362835(8) 0.04177(9) Uani 1 1 d . . .
Sb2 Sb 0.15516(3) 0.24244(2) 0.357903(8) 0.04190(9) Uani 1 1 d . . .
N1 N 0.1824(3) 0.3912(3) 0.32400(9) 0.0402(8) Uani 1 1 d . . .
C1 C 0.1617(4) 0.4028(4) 0.27718(11) 0.0431(10) Uani 1 1 d . . .
C2 C 0.0466(4) 0.3211(4) 0.26064(13) 0.0629(13) Uani 1 1 d . . .
H2A H 0.0729 0.2399 0.2669 0.094 Uiso 1 1 calc R . .
H2B H 0.0275 0.3312 0.2299 0.094 Uiso 1 1 calc R . .
H2C H -0.0344 0.3400 0.2745 0.094 Uiso 1 1 calc R . .
C3 C 0.2887(4) 0.3682(4) 0.25679(12) 0.0632(13) Uani 1 1 d . . .
H3A H 0.3155 0.2887 0.2656 0.095 Uiso 1 1 calc R . .
H3B H 0.3619 0.4227 0.2658 0.095 Uiso 1 1 calc R . .
H3C H 0.2701 0.3710 0.2259 0.095 Uiso 1 1 calc R . .
C4 C 0.1249(5) 0.5284(4) 0.26611(13) 0.0611(12) Uani 1 1 d . . .
H4A H 0.1982 0.5802 0.2774 0.092 Uiso 1 1 calc R . .
H4B H 0.0418 0.5494 0.2785 0.092 Uiso 1 1 calc R . .
H4C H 0.1108 0.5370 0.2352 0.092 Uiso 1 1 calc R . .
N2 N 0.2658(3) 0.3430(3) 0.40125(9) 0.0415(8) Uani 1 1 d . . .
C5 C 0.3520(4) 0.2939(4) 0.43788(12) 0.0480(10) Uani 1 1 d . . .
C6 C 0.4068(6) 0.3949(4) 0.46572(15) 0.0819(17) Uani 1 1 d . . .
H6A H 0.4586 0.4477 0.4491 0.123 Uiso 1 1 calc R . .
H6B H 0.4656 0.3642 0.4898 0.123 Uiso 1 1 calc R . .
H6C H 0.3315 0.4377 0.4761 0.123 Uiso 1 1 calc R . .
C7 C 0.2642(5) 0.2148(5) 0.46227(14) 0.0733(15) Uani 1 1 d . . .
H7A H 0.2324 0.1486 0.4444 0.110 Uiso 1 1 calc R . .
H7B H 0.1865 0.2591 0.4703 0.110 Uiso 1 1 calc R . .
H7C H 0.3171 0.1856 0.4878 0.110 Uiso 1 1 calc R . .
C8 C 0.4704(4) 0.2235(4) 0.42406(14) 0.0570(12) Uani 1 1 d . . .
H8A H 0.4363 0.1614 0.4046 0.086 Uiso 1 1 calc R . .
H8B H 0.5213 0.1888 0.4490 0.086 Uiso 1 1 calc R . .
H8C H 0.5298 0.2753 0.4097 0.086 Uiso 1 1 calc R . .
N3 N 0.2059(3) 0.6057(3) 0.38086(9) 0.0388(7) Uani 1 1 d D . .
H3D H 0.139(3) 0.569(3) 0.3937(10) 0.047 Uiso 1 1 d D . .
C9 C 0.2606(4) 0.7014(3) 0.40498(11) 0.0379(9) Uani 1 1 d . . .
C10 C 0.3447(4) 0.7807(4) 0.38587(12) 0.0470(10) Uani 1 1 d . . .
C11 C 0.4022(5) 0.8720(4) 0.40988(15) 0.0619(12) Uani 1 1 d . . .
H11A H 0.4613 0.9239 0.3973 0.074 Uiso 1 1 calc R . .
C12 C 0.3776(5) 0.8903(4) 0.45081(15) 0.0683(14) Uani 1 1 d . . .
H12A H 0.4196 0.9532 0.4666 0.082 Uiso 1 1 calc R A .
C13 C 0.2905(5) 0.8158(4) 0.46893(13) 0.0577(12) Uani 1 1 d . . .
H13A H 0.2701 0.8302 0.4971 0.069 Uiso 1 1 calc R . .
C14 C 0.2317(4) 0.7201(3) 0.44701(11) 0.0413(9) Uani 1 1 d . . .
C15 C 0.3172(9) 0.8951(8) 0.3177(3) 0.060(2) Uiso 0.50 1 d PD A 1
H15A H 0.3199 0.8900 0.2869 0.089 Uiso 0.50 1 calc PR A 1
H15B H 0.3779 0.9573 0.3291 0.089 Uiso 0.50 1 calc PR A 1
H15C H 0.2249 0.9125 0.3239 0.089 Uiso 0.50 1 calc PR A 1
C16 C 0.3644(4) 0.7726(4) 0.33907(14) 0.0585(12) Uani 0.50 1 d PD A 1
H16A H 0.3125 0.7057 0.3252 0.070 Uiso 0.50 1 calc PR A 1
C17 C 0.5178(10) 0.7577(11) 0.3367(4) 0.074(3) Uiso 0.50 1 d PD A 1
H17A H 0.5645 0.8299 0.3461 0.112 Uiso 0.50 1 calc PR A 1
H17B H 0.5349 0.7408 0.3074 0.112 Uiso 0.50 1 calc PR A 1
H17C H 0.5512 0.6928 0.3550 0.112 Uiso 0.50 1 calc PR A 1
C15A C 0.2465(11) 0.8201(11) 0.3123(3) 0.084(3) Uiso 0.50 1 d PD A 2
H15D H 0.2541 0.8003 0.2826 0.126 Uiso 0.50 1 calc PR A 2
H15E H 0.2440 0.9053 0.3155 0.126 Uiso 0.50 1 calc PR A 2
H15F H 0.1635 0.7861 0.3212 0.126 Uiso 0.50 1 calc PR A 2
C16A C 0.3644(4) 0.7726(4) 0.33907(14) 0.0585(12) Uani 0.50 1 d PD A 2
H16B H 0.3550 0.6866 0.3337 0.070 Uiso 0.50 1 calc PR A 2
C17A C 0.4915(10) 0.7984(11) 0.3220(4) 0.075(3) Uiso 0.50 1 d PD A 2
H17D H 0.5667 0.7779 0.3430 0.112 Uiso 0.50 1 calc PR A 2
H17E H 0.4955 0.8820 0.3154 0.112 Uiso 0.50 1 calc PR A 2
H17F H 0.4977 0.7527 0.2962 0.112 Uiso 0.50 1 calc PR A 2
C18 C -0.0128(4) 0.6880(4) 0.45459(14) 0.0635(12) Uani 1 1 d . . .
H18A H -0.0285 0.6943 0.4237 0.095 Uiso 1 1 calc R A .
H18B H -0.0243 0.7650 0.4673 0.095 Uiso 1 1 calc R . .
H18C H -0.0776 0.6329 0.4648 0.095 Uiso 1 1 calc R . .
C19 C 0.1313(4) 0.6439(4) 0.46703(11) 0.0470(10) Uani 1 1 d . A .
H19A H 0.1378 0.5635 0.4550 0.056 Uiso 1 1 calc R . .
C20 C 0.1558(6) 0.6335(5) 0.51535(13) 0.0757(15) Uani 1 1 d . . .
H20A H 0.2488 0.6077 0.5233 0.114 Uiso 1 1 calc R A .
H20B H 0.0929 0.5763 0.5254 0.114 Uiso 1 1 calc R . .
H20C H 0.1415 0.7098 0.5283 0.114 Uiso 1 1 calc R . .
N4 N -0.0243(3) 0.2861(3) 0.38051(10) 0.0437(8) Uani 1 1 d D . .
H4D H -0.022(4) 0.3653(11) 0.3863(12) 0.052 Uiso 1 1 d D . .
C21 C -0.1493(4) 0.2486(4) 0.35950(11) 0.0429(10) Uani 1 1 d . . .
C22 C -0.2359(4) 0.3283(4) 0.33575(12) 0.0453(10) Uani 1 1 d . . .
C23 C -0.3557(4) 0.2871(4) 0.31458(13) 0.0562(12) Uani 1 1 d . . .
H23A H -0.4150 0.3401 0.2990 0.067 Uiso 1 1 calc R . .
C24 C -0.3894(5) 0.1701(5) 0.31592(14) 0.0623(13) Uani 1 1 d . . .
H24A H -0.4697 0.1424 0.3004 0.075 Uiso 1 1 calc R . .
C25 C -0.3071(5) 0.0947(4) 0.33957(14) 0.0606(12) Uani 1 1 d . . .
H25A H -0.3324 0.0147 0.3407 0.073 Uiso 1 1 calc R . .
C26 C -0.1865(4) 0.1312(4) 0.36226(12) 0.0489(10) Uani 1 1 d . . .
C27 C -0.2370(5) 0.5182(4) 0.37508(14) 0.0616(12) Uani 1 1 d . . .
H27A H -0.1915 0.4784 0.3999 0.092 Uiso 1 1 calc R . .
H27B H -0.3349 0.5150 0.3763 0.092 Uiso 1 1 calc R . .
H27C H -0.2077 0.6000 0.3749 0.092 Uiso 1 1 calc R . .
C28 C -0.2008(4) 0.4575(4) 0.33473(13) 0.0508(11) Uani 1 1 d . . .
H28A H -0.1008 0.4636 0.3342 0.061 Uiso 1 1 calc R . .
C29 C -0.2665(5) 0.5251(4) 0.29647(14) 0.0700(14) Uani 1 1 d . . .
H29A H -0.2468 0.4858 0.2703 0.105 Uiso 1 1 calc R . .
H29B H -0.2304 0.6049 0.2968 0.105 Uiso 1 1 calc R . .
H29C H -0.3644 0.5280 0.2977 0.105 Uiso 1 1 calc R . .
C30 C -0.0544(6) -0.0572(5) 0.36722(16) 0.0845(17) Uani 1 1 d . . .
H30A H -0.0045 -0.0295 0.3440 0.127 Uiso 1 1 calc R . .
H30B H -0.1314 -0.1045 0.3556 0.127 Uiso 1 1 calc R . .
H30C H 0.0053 -0.1048 0.3868 0.127 Uiso 1 1 calc R . .
C31 C -0.1039(5) 0.0450(4) 0.39036(14) 0.0590(12) Uani 1 1 d . . .
H31A H -0.0230 0.0877 0.4038 0.071 Uiso 1 1 calc R . .
C32 C -0.1853(7) 0.0018(5) 0.42628(17) 0.099(2) Uani 1 1 d . . .
H32A H -0.2286 0.0686 0.4388 0.149 Uiso 1 1 calc R . .
H32B H -0.1244 -0.0370 0.4481 0.149 Uiso 1 1 calc R . .
H32C H -0.2546 -0.0536 0.4148 0.149 Uiso 1 1 calc R . .

loop_
_atom_site_aniso_label
_atom_site_aniso_U_11
_atom_site_aniso_U_22
_atom_site_aniso_U_33
_atom_site_aniso_U_23
_atom_site_aniso_U_13
_atom_site_aniso_U_12
Sb1 0.03445(15) 0.04747(18) 0.04389(16) -0.00935(12) 0.00632(11) -0.00412(12)
Sb2 0.04207(16) 0.03788(16) 0.04469(16) -0.00543(12) -0.00094(12) 0.00093(12)
N1 0.0420(19) 0.044(2) 0.0337(17) -0.0064(14) 0.0015(14) -0.0077(15)
C1 0.047(2) 0.052(3) 0.031(2) -0.0068(18) 0.0027(17) 0.005(2)
C2 0.064(3) 0.080(4) 0.043(2) -0.011(2) -0.006(2) -0.011(3)
C3 0.059(3) 0.091(4) 0.041(2) -0.006(2) 0.012(2) 0.015(3)
C4 0.077(3) 0.064(3) 0.042(2) 0.001(2) 0.004(2) 0.008(3)
N2 0.0405(19) 0.044(2) 0.0379(17) -0.0019(15) -0.0064(14) 0.0024(15)
C5 0.051(3) 0.051(3) 0.041(2) -0.0060(19) -0.0031(19) 0.014(2)
C6 0.099(4) 0.078(4) 0.061(3) -0.026(3) -0.031(3) 0.031(3)
C7 0.064(3) 0.104(4) 0.053(3) 0.025(3) 0.010(2) 0.022(3)
C8 0.054(3) 0.060(3) 0.055(3) -0.001(2) -0.003(2) 0.018(2)
N3 0.0386(18) 0.039(2) 0.0400(17) -0.0052(15) 0.0112(14) -0.0090(15)
C9 0.039(2) 0.037(2) 0.037(2) -0.0026(17) 0.0007(17) -0.0011(18)
C10 0.042(2) 0.047(3) 0.052(2) 0.004(2) 0.0055(19) -0.008(2)
C11 0.065(3) 0.051(3) 0.069(3) 0.000(2) 0.004(2) -0.020(2)
C12 0.084(4) 0.050(3) 0.068(3) -0.011(2) -0.011(3) -0.022(3)
C13 0.081(3) 0.051(3) 0.040(2) -0.008(2) -0.001(2) 0.002(3)
C14 0.050(2) 0.035(2) 0.038(2) 0.0020(17) -0.0007(18) -0.0002(18)
C16 0.058(3) 0.061(3) 0.060(3) 0.007(2) 0.023(2) -0.008(2)
C16A 0.058(3) 0.061(3) 0.060(3) 0.007(2) 0.023(2) -0.008(2)
C18 0.067(3) 0.057(3) 0.070(3) 0.008(2) 0.024(2) 0.003(2)
C19 0.063(3) 0.039(2) 0.041(2) 0.0035(18) 0.014(2) 0.007(2)
C20 0.112(4) 0.073(4) 0.044(3) 0.013(2) 0.015(3) -0.004(3)
N4 0.0415(19) 0.042(2) 0.0461(19) -0.0007(16) -0.0016(15) -0.0048(16)
C21 0.040(2) 0.052(3) 0.038(2) -0.0027(19) 0.0085(18) -0.006(2)
C22 0.038(2) 0.057(3) 0.042(2) 0.002(2) 0.0085(18) 0.001(2)
C23 0.038(2) 0.071(3) 0.060(3) -0.007(2) 0.001(2) 0.001(2)
C24 0.043(3) 0.075(4) 0.068(3) -0.015(3) 0.002(2) -0.013(3)
C25 0.066(3) 0.052(3) 0.066(3) -0.010(2) 0.014(3) -0.017(3)
C26 0.051(3) 0.048(3) 0.049(2) 0.000(2) 0.009(2) -0.008(2)
C27 0.061(3) 0.056(3) 0.068(3) -0.002(2) 0.006(2) 0.000(2)
C28 0.044(2) 0.054(3) 0.055(3) 0.008(2) 0.008(2) -0.001(2)
C29 0.080(4) 0.071(3) 0.059(3) 0.014(3) 0.005(2) 0.013(3)
C30 0.097(4) 0.094(4) 0.066(3) 0.010(3) 0.032(3) 0.037(3)
C31 0.068(3) 0.046(3) 0.064(3) 0.004(2) 0.008(2) -0.011(2)
C32 0.158(6) 0.077(4) 0.070(3) 0.011(3) 0.048(4) 0.028(4)

loop_
_atom_type_symbol
_atom_type_description
_atom_type_scat_dispersion_real
_atom_type_scat_dispersion_imag
_atom_type_scat_source
C C 0.0033 0.0016 'International Tables Vol C Tables 4.2.6.8 and 6.1.1.4'
H H 0.0000 0.0000 'International Tables Vol C Tables 4.2.6.8 and 6.1.1.4'
N N 0.0061 0.0033 'International Tables Vol C Tables 4.2.6.8 and 6.1.1.4'
Sb Sb -0.5866 1.5461 'International Tables Vol C Tables 4.2.6.8 and 6.1.1.4'

loop_
_geom_angle_atom_site_label_1
_geom_angle_atom_site_label_2
_geom_angle_atom_site_label_3
_geom_angle
N1 Sb1 N2 78.09(12)
N1 Sb1 N3 96.13(12)
N2 Sb1 N3 98.69(12)
N2 Sb2 N1 78.11(12)
N2 Sb2 N4 93.32(12)
N1 Sb2 N4 98.46(13)
C1 N1 Sb1 125.9(2)
C1 N1 Sb2 126.0(2)
Sb1 N1 Sb2 100.68(12)
N1 C1 C4 108.8(3)
N1 C1 C3 111.2(3)
C4 C1 C3 109.8(4)
N1 C1 C2 108.2(3)
C4 C1 C2 110.1(3)
C3 C1 C2 108.6(3)
C5 N2 Sb2 123.3(2)
C5 N2 Sb1 123.7(2)
Sb2 N2 Sb1 100.39(12)
N2 C5 C6 108.3(3)
N2 C5 C7 107.8(3)
C6 C5 C7 110.3(4)
N2 C5 C8 112.2(3)
C6 C5 C8 108.9(4)
C7 C5 C8 109.4(4)
C9 N3 Sb1 121.2(2)
C14 C9 C10 119.7(3)
C14 C9 N3 121.8(3)
C10 C9 N3 118.5(3)
C11 C10 C9 118.6(4)
C11 C10 C16 119.8(4)
C9 C10 C16 121.4(3)
C12 C11 C10 122.5(4)
C11 C12 C13 118.9(4)
C12 C13 C14 121.8(4)
C13 C14 C9 118.5(4)
C13 C14 C19 120.3(4)
C9 C14 C19 121.0(3)
C10 C16 C17 106.2(5)
C10 C16 C15 107.4(5)
C17 C16 C15 109.0(6)
C14 C19 C20 114.7(4)
C14 C19 C18 110.1(3)
C20 C19 C18 109.6(4)
C21 N4 Sb2 121.1(2)
C26 C21 C22 120.0(4)
C26 C21 N4 119.1(4)
C22 C21 N4 120.9(4)
C23 C22 C21 119.0(4)
C23 C22 C28 120.4(4)
C21 C22 C28 120.5(3)
C24 C23 C22 120.9(4)
C25 C24 C23 119.7(4)
C24 C25 C26 122.2(4)
C21 C26 C25 118.2(4)
C21 C26 C31 122.0(4)
C25 C26 C31 119.7(4)
C22 C28 C29 115.3(4)
C22 C28 C27 110.5(3)
C29 C28 C27 108.5(4)
C30 C31 C26 114.0(4)
C30 C31 C32 109.6(4)
C26 C31 C32 110.4(4)

loop_
_geom_bond_atom_site_label_1
_geom_bond_atom_site_label_2
_geom_bond_distance
Sb1 N1 2.027(3)
Sb1 N2 2.050(3)
Sb1 N3 2.058(3)
Sb2 N2 2.031(3)
Sb2 N1 2.045(3)
Sb2 N4 2.052(3)
N1 C1 1.485(4)
C1 C4 1.515(6)
C1 C3 1.528(5)
C1 C2 1.531(6)
N2 C5 1.485(5)
C5 C6 1.521(6)
C5 C7 1.522(6)
C5 C8 1.527(5)
N3 C9 1.413(5)
C9 C14 1.408(5)
C9 C10 1.411(5)
C10 C11 1.383(6)
C10 C16 1.520(6)
C11 C12 1.361(6)
C12 C13 1.380(6)
C13 C14 1.393(5)
C14 C19 1.513(5)
C15 C16 1.606(9)
C16 C17 1.545(10)
C18 C19 1.534(6)
C19 C20 1.533(5)
N4 C21 1.419(5)
C21 C26 1.397(5)
C21 C22 1.418(5)
C22 C23 1.392(5)
C22 C28 1.519(6)
C23 C24 1.380(6)
C24 C25 1.362(6)
C25 C26 1.401(6)
C26 C31 1.515(6)
C27 C28 1.530(6)
C28 C29 1.530(6)
C30 C31 1.490(6)
C31 C32 1.544(7)
